data_2216083
loop_
_publ_author_name
'Garon, Christian N.'
'Milliard, Alex'
'Fontaine, Fr\'ed\'eric-Georges'

_publ_section_title
;
 6-Bromo-<i>N</i>-methylnaphthalen-2-amine
;
_journal_coeditor_code OM2168
_journal_issue 11
_journal_name_full 'Acta Crystallographica Section E'
_journal_page_first o4338
_journal_page_last o4338
_journal_paper_doi 10.1107/S1600536807049951
_journal_volume 63
_journal_year 2007
_chemical_formula_iupac 'C11 H10 Br N'
_chemical_formula_moiety 'C11 H10 Br N'
_chemical_formula_sum 'C11 H10 Br N'
_chemical_formula_weight 236.11
_chemical_name_common 6-(N-Methyl)-2-bromonaphthalene
_chemical_name_systematic
;
6-Bromo-<i>N</i>-methylnaphthalen-2-amine
;
_space_group_IT_number 19
_symmetry_cell_setting orthorhombic
_symmetry_space_group_name_Hall 'P 2ac 2ab'
_symmetry_space_group_name_H-M 'P 21 21 21'
_atom_sites_solution_hydrogens geom
_atom_sites_solution_primary direct
_atom_sites_solution_secondary difmap
_audit_creation_method SHELXL-97
_cell_angle_alpha 90.00
_cell_angle_beta 90.00
_cell_angle_gamma 90.00
_cell_formula_units_Z 4
_cell_length_a 6.1511(10)
_cell_length_b 11.4414(18)
_cell_length_c 13.593(2)
_cell_measurement_reflns_used 6010
_cell_measurement_temperature 200(2)
_cell_measurement_theta_max 27.92
_cell_measurement_theta_min 2.33
_cell_volume 956.6(3)
_computing_cell_refinement 'APEX2 (Bruker, 2005)'
_computing_data_collection 'APEX2 (Bruker, 2005)'
_computing_data_reduction 'SAINT (Bruker, 2003)'
_computing_molecular_graphics 'SHELXTL (Bruker, 2001)'
_computing_publication_material 'SHELXTL (Bruker, 2001)'
_computing_structure_refinement 'SHELXL97 (Sheldrick, 1997)'
_computing_structure_solution 'SHELXS97 (Sheldrick, 1997)'
_diffrn_ambient_temperature 200(2)
_diffrn_measured_fraction_theta_full 0.997
_diffrn_measured_fraction_theta_max 0.997
_diffrn_measurement_device_type 'Bruker SMART APEXII CCD'
_diffrn_measurement_method \w
_diffrn_radiation_monochromator graphite
_diffrn_radiation_source 'fine-focus sealed tube'
_diffrn_radiation_type MoK\a
_diffrn_radiation_wavelength 0.71073
_diffrn_reflns_av_R_equivalents 0.0217
_diffrn_reflns_av_sigmaI/netI 0.0263
_diffrn_reflns_limit_h_max 8
_diffrn_reflns_limit_h_min -8
_diffrn_reflns_limit_k_max 15
_diffrn_reflns_limit_k_min -15
_diffrn_reflns_limit_l_max 17
_diffrn_reflns_limit_l_min -18
_diffrn_reflns_number 11718
_diffrn_reflns_theta_full 28.07
_diffrn_reflns_theta_max 28.07
_diffrn_reflns_theta_min 2.33
_exptl_absorpt_coefficient_mu 4.245
_exptl_absorpt_correction_T_max 0.9199
_exptl_absorpt_correction_T_min 0.8832
_exptl_absorpt_correction_type multi-scan
_exptl_absorpt_process_details '(SADABS; Sheldrick, 2004)'
_exptl_crystal_colour yellow
_exptl_crystal_density_diffrn 1.639
_exptl_crystal_density_method 'not measured'
_exptl_crystal_description Block
_exptl_crystal_F_000 472
_exptl_crystal_size_max 0.03
_exptl_crystal_size_mid 0.03
_exptl_crystal_size_min 0.02
_refine_diff_density_max 0.512
_refine_diff_density_min -0.284
_refine_ls_abs_structure_details 'Flack (1983)'
_refine_ls_abs_structure_Flack 0.013(11)
_refine_ls_extinction_method none
_refine_ls_goodness_of_fit_ref 1.078
_refine_ls_hydrogen_treatment mixed
_refine_ls_matrix_type full
_refine_ls_number_parameters 123
_refine_ls_number_reflns 2296
_refine_ls_number_restraints 0
_refine_ls_restrained_S_all 1.078
_refine_ls_R_factor_all 0.0265
_refine_ls_R_factor_gt 0.0234
_refine_ls_shift/su_max 0.000
_refine_ls_shift/su_mean 0.000
_refine_ls_structure_factor_coef Fsqd
_refine_ls_weighting_details 'calc w=1/[\s^2^(Fo^2^)+(0.0287P)^2^+0.1339P] where P=(Fo^2^+2Fc^2^)/3'
_refine_ls_weighting_scheme calc
_refine_ls_wR_factor_gt 0.0583
_refine_ls_wR_factor_ref 0.0593
_reflns_number_gt 2131
_reflns_number_total 2296
_reflns_threshold_expression I>2\s(I)
_cod_data_source_file om2168.cif
_cod_data_source_block I
_cod_depositor_comments
;
The following automatic conversions were performed:
'_symmetry_cell_setting' value 'Orthorhombic' changed to 'orthorhombic'
according to '/home/saulius/struct/CIF-dictionaries/cif_core.dic'
dictionary named 'cif_core.dic' version 2.4.1 from 2010-06-29.

Automatic conversion script
Id: cif_fix_enum 1527 2010-12-29 10:47:43Z saulius 

The following automatic conversions were performed:

'_symmetry_cell_setting' value 'Orthorhombic' changed to
'orthorhombic' according to
/home/saulius/struct/CIF-dictionaries/cif_core.dic dictionary named
'cif_core.dic' version 2.4.1 from 2010-06-29.

Automatic conversion script
Id: cif_fix_values 1715 2011-07-08 13:25:40Z adriana 
;
_cod_original_sg_symbol_Hall P2ac2ab
_cod_database_code 2216083
_cod_database_fobs_code 2216083

loop_
_symmetry_equiv_pos_as_xyz
'x, y, z'
'-x+1/2, -y, z+1/2'
'-x, y+1/2, -z+1/2'
'x+1/2, -y+1/2, -z'

loop_
_atom_site_type_symbol
_atom_site_label
_atom_site_fract_x
_atom_site_fract_y
_atom_site_fract_z
_atom_site_U_iso_or_equiv
_atom_site_adp_type
_atom_site_calc_flag
_atom_site_refinement_flags
_atom_site_occupancy
Br Br1 0.02701(4) 0.07982(2) 0.219138(17) 0.04903(9) Uani d . 1
N N1 0.4568(4) 0.61887(18) 0.57589(17) 0.0505(5) Uani d . 1
H H1 0.404(6) 0.627(3) 0.629(2) 0.065(10) Uiso d . 1
C C1 0.1627(4) 0.20347(18) 0.29007(15) 0.0367(4) Uani d . 1
C C2 0.0600(3) 0.25158(17) 0.36901(14) 0.0346(4) Uani d . 1
H H2 -0.0752 0.2235 0.3886 0.042 Uiso calc R 1
C C3 0.1590(4) 0.34425(18) 0.42120(15) 0.0333(4) Uani d . 1
C C4 0.0647(4) 0.39478(18) 0.50625(15) 0.0378(5) Uani d . 1
H H4 -0.0688 0.3673 0.5285 0.045 Uiso calc R 1
C C5 0.1639(4) 0.4816(2) 0.55557(17) 0.0424(5) Uani d . 1
H H5 0.0977 0.5122 0.6114 0.051 Uiso calc R 1
C C6 0.3677(4) 0.52793(18) 0.52452(16) 0.0385(5) Uani d . 1
C C7 0.4655(4) 0.47950(17) 0.44267(14) 0.0363(4) Uani d . 1
H H7 0.5990 0.5082 0.4215 0.044 Uiso calc R 1
C C8 0.3662(4) 0.38702(16) 0.39064(14) 0.0321(4) Uani d . 1
C C9 0.4653(4) 0.33294(19) 0.30813(14) 0.0370(4) Uani d . 1
H H9 0.5999 0.3597 0.2866 0.044 Uiso calc R 1
C C10 0.3683(4) 0.2428(2) 0.25961(14) 0.0394(5) Uani d . 1
H H10 0.4379 0.2075 0.2066 0.047 Uiso calc R 1
C C11 0.6590(5) 0.6708(2) 0.5542(2) 0.0579(7) Uani d . 1
H H11A 0.7725 0.6140 0.5620 0.087 Uiso calc R 1
H H11B 0.6839 0.7351 0.5982 0.087 Uiso calc R 1
H H11C 0.6582 0.6987 0.4876 0.087 Uiso calc R 1

loop_
_atom_site_aniso_label
_atom_site_aniso_U_11
_atom_site_aniso_U_22
_atom_site_aniso_U_33
_atom_site_aniso_U_12
_atom_site_aniso_U_13
_atom_site_aniso_U_23
Br1 0.05551(14) 0.04969(14) 0.04188(12) -0.01171(11) -0.00164(10) -0.00494(10)
N1 0.0664(14) 0.0419(10) 0.0433(11) -0.0044(10) 0.0010(11) -0.0046(8)
C1 0.0403(11) 0.0379(10) 0.0319(9) -0.0031(8) -0.0042(9) 0.0046(9)
C2 0.0303(10) 0.0379(10) 0.0357(10) -0.0005(9) -0.0016(8) 0.0074(8)
C3 0.0328(12) 0.0356(10) 0.0314(10) 0.0042(9) 0.0014(8) 0.0081(8)
C4 0.0338(11) 0.0392(11) 0.0404(11) 0.0047(9) 0.0071(9) 0.0078(8)
C5 0.0461(14) 0.0424(12) 0.0388(11) 0.0108(11) 0.0067(10) 0.0027(9)
C6 0.0489(13) 0.0302(10) 0.0364(11) 0.0069(10) -0.0021(10) 0.0061(8)
C7 0.0368(11) 0.0362(10) 0.0360(10) 0.0001(10) 0.0008(9) 0.0078(8)
C8 0.0311(10) 0.0326(10) 0.0325(9) 0.0032(8) 0.0003(8) 0.0076(7)
C9 0.0325(10) 0.0442(11) 0.0343(9) -0.0015(9) 0.0046(8) 0.0043(8)
C10 0.0402(11) 0.0452(12) 0.0328(10) 0.0001(10) 0.0035(8) 0.0016(8)
C11 0.0426(16) 0.0514(15) 0.0797(19) -0.0058(12) -0.0090(14) -0.0209(14)

loop_
_atom_type_symbol
_atom_type_description
_atom_type_scat_dispersion_real
_atom_type_scat_dispersion_imag
_atom_type_scat_source
C C 0.0033 0.0016 'International Tables Vol C Tables 4.2.6.8 and 6.1.1.4'
H H 0.0000 0.0000 'International Tables Vol C Tables 4.2.6.8 and 6.1.1.4'
N N 0.0061 0.0033 'International Tables Vol C Tables 4.2.6.8 and 6.1.1.4'
Br Br -0.2901 2.4595 'International Tables Vol C Tables 4.2.6.8 and 6.1.1.4'

loop_
_geom_angle_atom_site_label_1
_geom_angle_atom_site_label_2
_geom_angle_atom_site_label_3
_geom_angle
C1 C2 C3 119.93(19)
C1 C2 H2 120.0
C3 C2 H2 120.0
C2 C1 C10 121.4(2)
C2 C1 Br1 119.74(16)
C10 C1 Br1 118.90(17)
C2 C3 C4 122.64(19)
C2 C3 C8 119.73(19)
C4 C3 C8 117.6(2)
C5 C4 C3 121.5(2)
C5 C4 H4 119.2
C3 C4 H4 119.2
C6 C7 C8 121.0(2)
C6 C7 H7 119.5
C8 C7 H7 119.5
C10 C9 C8 121.7(2)
C10 C9 H9 119.2
C8 C9 H9 119.2
N1 C6 C7 122.8(2)
N1 C6 C5 119.0(2)
C7 C6 C5 118.2(2)
C4 C5 C6 121.8(2)
C4 C5 H5 119.1
C6 C5 H5 119.1
C7 C8 C9 122.5(2)
C7 C8 C3 119.9(2)
C9 C8 C3 117.67(19)
C9 C10 C1 119.6(2)
C9 C10 H10 120.2
C1 C10 H10 120.2
N1 C11 H11A 109.5
N1 C11 H11B 109.5
H11A C11 H11B 109.5
N1 C11 H11C 109.5
H11A C11 H11C 109.5
H11B C11 H11C 109.5
C6 N1 C11 124.6(2)
C6 N1 H1 113(2)
C11 N1 H1 120(2)

loop_
_geom_bond_atom_site_label_1
_geom_bond_atom_site_label_2
_geom_bond_distance
Br1 C1 1.905(2)
C2 C1 1.361(3)
C2 C3 1.414(3)
C2 H2 0.9300
C1 C10 1.405(3)
C3 C4 1.417(3)
C3 C8 1.427(3)
C4 C5 1.344(3)
C4 H4 0.9300
C7 C6 1.381(3)
C7 C8 1.412(3)
C7 H7 0.9300
C9 C10 1.362(3)
C9 C8 1.419(3)
C9 H9 0.9300
C6 N1 1.368(3)
C6 C5 1.425(3)
C5 H5 0.9300
C10 H10 0.9300
C11 N1 1.410(4)
C11 H11A 0.9600
C11 H11B 0.9600
C11 H11C 0.9600
N1 H1 0.80(3)

loop_
_geom_torsion_atom_site_label_1
_geom_torsion_atom_site_label_2
_geom_torsion_atom_site_label_3
_geom_torsion_atom_site_label_4
_geom_torsion
C3 C2 C1 C10 1.0(3)
C3 C2 C1 Br1 -179.29(15)
C1 C2 C3 C4 -177.36(19)
C1 C2 C3 C8 0.1(3)
C2 C3 C4 C5 178.9(2)
C8 C3 C4 C5 1.3(3)
C8 C7 C6 N1 -178.84(19)
C8 C7 C6 C5 0.4(3)
C3 C4 C5 C6 0.5(3)
N1 C6 C5 C4 177.8(2)
C7 C6 C5 C4 -1.4(3)
C6 C7 C8 C9 -178.03(18)
C6 C7 C8 C3 1.5(3)
C10 C9 C8 C7 179.12(19)
C10 C9 C8 C3 -0.4(3)
C2 C3 C8 C7 -179.94(18)
C4 C3 C8 C7 -2.3(3)
C2 C3 C8 C9 -0.4(3)
C4 C3 C8 C9 177.21(18)
C8 C9 C10 C1 1.5(3)
C2 C1 C10 C9 -1.8(3)
Br1 C1 C10 C9 178.48(16)
C7 C6 N1 C11 -2.2(4)
C5 C6 N1 C11 178.6(2)

loop_
_cod_related_entry_id
_cod_related_entry_database
_cod_related_entry_code
1 ChemSpider 265105
